data_4037259
loop_
_publ_author_name
'Miles, William H.'
'Robinson, Michael J.'
'Lessard, Samantha G.'
'Thamattoor, Dasan M.'

_publ_section_title
;
 Through-Space Shielding Effects of Metal-Complexed Phenyl Rings.
;
_journal_issue 22
_journal_name_full 'The Journal of organic chemistry'
_journal_page_first 10791
_journal_page_last 10801
_journal_paper_doi 10.1021/acs.joc.6b01858
_journal_volume 81
_journal_year 2016
_chemical_formula_moiety 'C20 H14 Cr O3'
_chemical_formula_sum 'C20 H14 Cr O3'
_chemical_formula_weight 354.31
_chemical_name_common MilesCrComplexH
_space_group_crystal_system monoclinic
_space_group_IT_number 14
_space_group_name_Hall '-P 2ybc'
_space_group_name_H-M_alt 'P 1 21/c 1'
_atom_sites_solution_hydrogens geom
_cell_angle_alpha 90
_cell_angle_beta 101.0460(10)
_cell_angle_gamma 90
_cell_formula_units_Z 4
_cell_length_a 12.0830(8)
_cell_length_b 13.9337(9)
_cell_length_c 9.7612(7)
_cell_measurement_reflns_used 8115
_cell_measurement_temperature 173.(2)
_cell_measurement_theta_max 26.3749
_cell_measurement_theta_min 2.2551
_cell_volume 1612.96(19)
_computing_cell_refinement 'SAINT V8.34A (Bruker AXS Inc., 2013)'
_computing_data_reduction 'SAINT V8.34A (Bruker AXS Inc., 2013)'
_computing_structure_refinement 'SHELXL-2014/6 (Sheldrick, 2014)'
_diffrn_ambient_temperature 173.(2)
_diffrn_detector_area_resol_mean 8.3660
_diffrn_measured_fraction_theta_full 0.998
_diffrn_measured_fraction_theta_max 0.998
_diffrn_measurement_device_type 'CCD area detector'
_diffrn_measurement_method 'phi and omega scans'
_diffrn_radiation_monochromator graphite
_diffrn_radiation_type MoK\a
_diffrn_radiation_wavelength 0.71073
_diffrn_reflns_av_R_equivalents 0.0225
_diffrn_reflns_av_unetI/netI 0.0177
_diffrn_reflns_limit_h_max 15
_diffrn_reflns_limit_h_min -15
_diffrn_reflns_limit_k_max 17
_diffrn_reflns_limit_k_min -17
_diffrn_reflns_limit_l_max 12
_diffrn_reflns_limit_l_min -12
_diffrn_reflns_number 13388
_diffrn_reflns_theta_full 26.39
_diffrn_reflns_theta_max 26.39
_diffrn_reflns_theta_min 1.72
_exptl_absorpt_coefficient_mu 0.723
_exptl_absorpt_correction_T_max 0.85
_exptl_absorpt_correction_T_min 0.75
_exptl_absorpt_correction_type multi-scan
_exptl_absorpt_process_details 'SADABS V2014/4 (Bruker AXS Inc.)'
_exptl_crystal_colour 'pale yellow'
_exptl_crystal_density_diffrn 1.459
_exptl_crystal_density_method 'not measured'
_exptl_crystal_description block
_exptl_crystal_F_000 728
_exptl_crystal_size_max 0.450
_exptl_crystal_size_mid 0.250
_exptl_crystal_size_min 0.230
_refine_diff_density_max 0.298
_refine_diff_density_min -0.239
_refine_ls_extinction_method none
_refine_ls_goodness_of_fit_ref 1.019
_refine_ls_hydrogen_treatment constr
_refine_ls_matrix_type full
_refine_ls_number_parameters 218
_refine_ls_number_reflns 3297
_refine_ls_number_restraints 0
_refine_ls_restrained_S_all 1.019
_refine_ls_R_factor_all 0.0320
_refine_ls_R_factor_gt 0.0299
_refine_ls_shift/su_max 0.000
_refine_ls_shift/su_mean 0.000
_refine_ls_structure_factor_coef Fsqd
_refine_ls_weighting_details 'w=1/[\s^2^(Fo^2^)+(0.0605P)^2^+0.5249P] where P=(Fo^2^+2Fc^2^)/3'
_refine_ls_weighting_scheme calc
_refine_ls_wR_factor_gt 0.0900
_refine_ls_wR_factor_ref 0.0924
_reflns_number_gt 3057
_reflns_number_total 3297
_reflns_threshold_expression 'I > 2\s(I)'
_cod_data_source_file jo6b01858_si_002.cif
_cod_data_source_block 1a-Cr
_cod_database_code 4037259

loop_
_space_group_symop_operation_xyz
'x, y, z'
'-x, y+1/2, -z+1/2'
'-x, -y, -z'
'x, -y-1/2, z-1/2'

loop_
_atom_site_type_symbol
_atom_site_label
_atom_site_fract_x
_atom_site_fract_y
_atom_site_fract_z
_atom_site_U_iso_or_equiv
_atom_site_adp_type
_atom_site_calc_flag
_atom_site_refinement_flags_adp
_atom_site_refinement_flags_posn
_atom_site_occupancy
Cr Cr1 0.36952(2) 0.09359(2) 0.24496(2) 0.02677(11) Uani d . . 1
O O1 0.32116(11) 0.04560(11) 0.52638(13) 0.0476(3) Uani d . . 1
O O2 0.47347(15) -0.10123(11) 0.2370(2) 0.0688(5) Uani d . . 1
O O3 0.58609(10) 0.17528(11) 0.40303(15) 0.0517(4) Uani d . . 1
C C1 0.33920(13) 0.06381(12) 0.41760(17) 0.0318(3) Uani d . . 1
C C2 0.22452(13) 0.19330(11) 0.20168(17) 0.0326(3) Uani d . . 1
H H14 0.188 0.2252 0.2667 0.039 Uiso calc U R 1
C C3 0.31733(15) 0.23660(13) 0.1595(2) 0.0426(4) Uani d . . 1
H H13 0.3429 0.2979 0.1949 0.051 Uiso calc U R 1
C C4 0.37260(16) 0.18887(16) 0.0642(2) 0.0503(5) Uani d . . 1
H H12 0.4345 0.2187 0.034 0.06 Uiso calc U R 1
C C5 0.33688(16) 0.09841(15) 0.01445(19) 0.0447(5) Uani d . . 1
H H11 0.3753 0.066 -0.0483 0.054 Uiso calc U R 1
C C6 0.24285(13) 0.05420(13) 0.05729(15) 0.0329(3) Uani d . . 1
H H10 0.2195 -0.0081 0.0242 0.039 Uiso calc U R 1
C C7 0.18458(12) 0.10201(10) 0.14794(15) 0.0258(3) Uani d . . 1
C C8 0.08497(12) 0.05712(10) 0.19356(14) 0.0246(3) Uani d . . 1
C C9 -0.02509(12) 0.10039(10) 0.16478(15) 0.0239(3) Uani d . . 1
C C10 -0.10747(12) 0.06238(12) 0.23932(15) 0.0274(3) Uani d . . 1
C C11 -0.21539(14) 0.10573(13) 0.22504(18) 0.0354(4) Uani d . . 1
H H6 -0.2677 0.0824 0.2784 0.042 Uiso calc U R 1
C C12 -0.24445(14) 0.18015(13) 0.13600(19) 0.0400(4) Uani d . . 1
H H5 -0.3157 0.2104 0.1296 0.048 Uiso calc U R 1
C C13 -0.16843(14) 0.21242(12) 0.05291(18) 0.0358(4) Uani d . . 1
H H4 -0.192 0.2617 -0.0136 0.043 Uiso calc U R 1
C C14 -0.06120(12) 0.17522(11) 0.06444(15) 0.0274(3) Uani d . . 1
C C15 0.00885(14) 0.21183(12) -0.03759(16) 0.0328(3) Uani d . . 1
H H1 -0.0402 0.2448 -0.115 0.049 Uiso calc U R 1
H H3 0.0462 0.1577 -0.074 0.049 Uiso calc U R 1
H H2 0.0659 0.2567 0.0101 0.049 Uiso calc U R 1
C C16 -0.08270(14) -0.02031(12) 0.32348(16) 0.0332(3) Uani d . . 1
H H7 -0.1379 -0.0452 0.3713 0.04 Uiso calc U R 1
C C17 0.01889(14) -0.06480(12) 0.33700(17) 0.0351(3) Uani d . . 1
H H8 0.033 -0.1225 0.3893 0.042 Uiso calc U R 1
C C18 0.10298(13) -0.02483(11) 0.27298(16) 0.0306(3) Uani d . . 1
H H9 0.1745 -0.0554 0.285 0.037 Uiso calc U R 1
C C19 0.43478(14) -0.02633(14) 0.24125(19) 0.0417(4) Uani d . . 1
C C20 0.50441(13) 0.14338(12) 0.33994(17) 0.0346(3) Uani d . . 1

loop_
_atom_site_aniso_label
_atom_site_aniso_U_11
_atom_site_aniso_U_22
_atom_site_aniso_U_33
_atom_site_aniso_U_12
_atom_site_aniso_U_13
_atom_site_aniso_U_23
Cr1 0.01885(16) 0.03059(17) 0.03098(16) -0.00128(8) 0.00504(11) -0.00091(9)
O1 0.0451(7) 0.0615(9) 0.0372(7) -0.0067(6) 0.0104(5) 0.0056(6)
O2 0.0584(10) 0.0518(9) 0.0885(12) 0.0244(7) -0.0052(9) -0.0208(8)
O3 0.0271(6) 0.0615(9) 0.0642(8) -0.0093(6) 0.0028(6) -0.0184(7)
C1 0.0224(7) 0.0350(8) 0.0370(8) -0.0015(6) 0.0030(6) -0.0001(6)
C2 0.0253(8) 0.0273(8) 0.0435(8) 0.0001(6) 0.0021(6) 0.0025(6)
C3 0.0314(9) 0.0348(9) 0.0578(11) -0.0083(7) -0.0014(8) 0.0138(8)
C4 0.0313(9) 0.0695(14) 0.0500(10) -0.0111(9) 0.0078(8) 0.0253(10)
C5 0.0319(9) 0.0729(14) 0.0308(8) -0.0016(8) 0.0100(7) 0.0049(8)
C6 0.0262(8) 0.0445(9) 0.0271(7) -0.0004(6) 0.0028(6) -0.0026(6)
C7 0.0200(7) 0.0279(7) 0.0281(7) 0.0001(5) 0.0008(6) 0.0020(5)
C8 0.0226(7) 0.0239(7) 0.0267(7) -0.0019(5) 0.0037(5) -0.0042(5)
C9 0.0231(7) 0.0238(7) 0.0245(7) -0.0015(5) 0.0035(5) -0.0053(5)
C10 0.0233(7) 0.0329(8) 0.0262(7) -0.0021(6) 0.0051(5) -0.0049(6)
C11 0.0274(8) 0.0425(9) 0.0389(8) -0.0011(6) 0.0128(7) -0.0061(7)
C12 0.0239(8) 0.0448(10) 0.0517(10) 0.0072(7) 0.0080(7) -0.0038(8)
C13 0.0302(8) 0.0334(8) 0.0419(9) 0.0051(6) 0.0018(7) 0.0028(7)
C14 0.0250(7) 0.0267(7) 0.0295(7) -0.0006(6) 0.0029(6) -0.0025(6)
C15 0.0329(8) 0.0331(8) 0.0321(7) 0.0035(6) 0.0051(6) 0.0061(6)
C16 0.0328(8) 0.0378(8) 0.0309(7) -0.0076(6) 0.0106(6) 0.0000(6)
C17 0.0362(9) 0.0299(8) 0.0383(8) -0.0033(7) 0.0050(7) 0.0065(6)
C18 0.0248(7) 0.0275(7) 0.0382(8) -0.0003(6) 0.0027(6) 0.0001(6)
C19 0.0295(8) 0.0472(10) 0.0457(9) 0.0036(7) 0.0002(7) -0.0099(8)
C20 0.0241(8) 0.0390(9) 0.0420(8) -0.0008(6) 0.0092(6) -0.0048(7)

loop_
_atom_type_symbol
_atom_type_description
_atom_type_scat_dispersion_real
_atom_type_scat_dispersion_imag
_atom_type_scat_source
C C 0.0033 0.0016 'International Tables Vol C Tables 4.2.6.8 and 6.1.1.4'
H H 0.0000 0.0000 'International Tables Vol C Tables 4.2.6.8 and 6.1.1.4'
O O 0.0106 0.0060 'International Tables Vol C Tables 4.2.6.8 and 6.1.1.4'
Cr Cr 0.3209 0.6236 'International Tables Vol C Tables 4.2.6.8 and 6.1.1.4'

loop_
_geom_angle_atom_site_label_1
_geom_angle_atom_site_label_2
_geom_angle_atom_site_label_3
_geom_angle
C1 Cr1 C20 86.35(7)
C1 Cr1 C19 88.55(8)
C20 Cr1 C19 90.61(8)
C1 Cr1 C3 117.25(8)
C20 Cr1 C3 90.65(7)
C19 Cr1 C3 154.20(8)
C1 Cr1 C5 155.76(7)
C20 Cr1 C5 117.87(7)
C19 Cr1 C5 90.07(8)
C3 Cr1 C5 66.73(8)
C1 Cr1 C2 91.56(7)
C20 Cr1 C2 116.74(7)
C19 Cr1 C2 152.61(7)
C3 Cr1 C2 37.04(6)
C5 Cr1 C2 78.82(7)
C1 Cr1 C4 154.44(8)
C20 Cr1 C4 91.53(7)
C19 Cr1 C4 116.97(9)
C3 Cr1 C4 37.23(8)
C5 Cr1 C4 36.61(8)
C2 Cr1 C4 66.73(7)
C1 Cr1 C6 118.26(6)
C20 Cr1 C6 155.37(7)
C19 Cr1 C6 89.41(7)
C3 Cr1 C6 79.00(7)
C5 Cr1 C6 37.51(6)
C2 Cr1 C6 66.55(6)
C4 Cr1 C6 66.72(7)
C1 Cr1 C7 92.36(6)
C20 Cr1 C7 153.87(6)
C19 Cr1 C7 115.47(7)
C3 Cr1 C7 66.79(6)
C5 Cr1 C7 66.54(6)
C2 Cr1 C7 37.15(5)
C4 Cr1 C7 78.52(6)
C6 Cr1 C7 36.45(5)
O1 C1 Cr1 179.33(16)
C3 C2 C7 120.62(16)
C3 C2 Cr1 71.20(10)
C7 C2 Cr1 73.12(9)
C3 C2 H14 119.7
C7 C2 H14 119.7
Cr1 C2 H14 128.2
C2 C3 C4 119.79(17)
C2 C3 Cr1 71.76(9)
C4 C3 Cr1 71.72(11)
C2 C3 H13 120.1
C4 C3 H13 120.1
Cr1 C3 H13 128.7
C5 C4 C3 120.23(16)
C5 C4 Cr1 71.53(11)
C3 C4 Cr1 71.04(10)
C5 C4 H12 119.9
C3 C4 H12 119.9
Cr1 C4 H12 130.1
C4 C5 C6 120.11(17)
C4 C5 Cr1 71.86(11)
C6 C5 Cr1 71.61(9)
C4 C5 H11 119.9
C6 C5 H11 119.9
Cr1 C5 H11 128.9
C7 C6 C5 120.39(16)
C7 C6 Cr1 73.23(9)
C5 C6 Cr1 70.88(10)
C7 C6 H10 119.8
C5 C6 H10 119.8
Cr1 C6 H10 128.3
C6 C7 C2 118.79(14)
C6 C7 C8 121.27(13)
C2 C7 C8 119.88(13)
C6 C7 Cr1 70.31(9)
C2 C7 Cr1 69.73(8)
C8 C7 Cr1 129.87(10)
C18 C8 C9 119.95(13)
C18 C8 C7 117.73(13)
C9 C8 C7 122.18(13)
C8 C9 C14 125.80(13)
C8 C9 C10 116.71(13)
C14 C9 C10 117.44(13)
C16 C10 C11 119.48(14)
C16 C10 C9 120.20(14)
C11 C10 C9 120.28(15)
C12 C11 C10 120.58(15)
C12 C11 H6 119.7
C10 C11 H6 119.7
C11 C12 C13 119.70(15)
C11 C12 H5 120.1
C13 C12 H5 120.1
C14 C13 C12 122.55(15)
C14 C13 H4 118.7
C12 C13 H4 118.7
C13 C14 C9 119.01(14)
C13 C14 C15 117.03(14)
C9 C14 C15 123.83(13)
C14 C15 H1 109.5
C14 C15 H3 109.5
H1 C15 H3 109.5
C14 C15 H2 109.5
H1 C15 H2 109.5
H3 C15 H2 109.5
C17 C16 C10 121.01(14)
C17 C16 H7 119.5
C10 C16 H7 119.5
C16 C17 C18 119.50(15)
C16 C17 H8 120.2
C18 C17 H8 120.2
C8 C18 C17 122.02(14)
C8 C18 H9 119.0
C17 C18 H9 119.0
O2 C19 Cr1 178.66(17)
O3 C20 Cr1 177.35(15)

loop_
_geom_bond_atom_site_label_1
_geom_bond_atom_site_label_2
_geom_bond_distance
Cr1 C1 1.8392(16)
Cr1 C20 1.8489(16)
Cr1 C19 1.8509(19)
Cr1 C3 2.2052(17)
Cr1 C5 2.2097(18)
Cr1 C2 2.2124(16)
Cr1 C4 2.2140(18)
Cr1 C6 2.2192(15)
Cr1 C7 2.2568(15)
O1 C1 1.152(2)
O2 C19 1.148(2)
O3 C20 1.148(2)
C2 C3 1.403(2)
C2 C7 1.424(2)
C2 H14 0.95
C3 C4 1.411(3)
C3 H13 0.95
C4 C5 1.390(3)
C4 H12 0.95
C5 C6 1.424(2)
C5 H11 0.95
C6 C7 1.400(2)
C6 H10 0.95
C7 C8 1.4978(19)
C8 C18 1.374(2)
C8 C9 1.438(2)
C9 C14 1.440(2)
C9 C10 1.442(2)
C10 C16 1.413(2)
C10 C11 1.419(2)
C11 C12 1.355(3)
C11 H6 0.95
C12 C13 1.410(2)
C12 H5 0.95
C13 C14 1.380(2)
C13 H4 0.95
C14 C15 1.514(2)
C15 H1 0.98
C15 H3 0.98
C15 H2 0.98
C16 C17 1.359(2)
C16 H7 0.95
C17 C18 1.406(2)
C17 H8 0.95
C18 H9 0.95

loop_
_geom_torsion_atom_site_label_1
_geom_torsion_atom_site_label_2
_geom_torsion_atom_site_label_3
_geom_torsion_atom_site_label_4
_geom_torsion
C7 C2 C3 C4 -0.8(3)
Cr1 C2 C3 C4 55.31(15)
C7 C2 C3 Cr1 -56.09(14)
C2 C3 C4 C5 -1.3(3)
Cr1 C3 C4 C5 53.99(17)
C2 C3 C4 Cr1 -55.33(15)
C3 C4 C5 C6 1.2(3)
Cr1 C4 C5 C6 54.99(15)
C3 C4 C5 Cr1 -53.77(16)
C4 C5 C6 C7 1.0(3)
Cr1 C5 C6 C7 56.14(14)
C4 C5 C6 Cr1 -55.11(16)
C5 C6 C7 C2 -3.1(2)
Cr1 C6 C7 C2 51.94(13)
C5 C6 C7 C8 179.58(14)
Cr1 C6 C7 C8 -125.40(13)
C5 C6 C7 Cr1 -55.03(14)
C3 C2 C7 C6 3.0(2)
Cr1 C2 C7 C6 -52.22(13)
C3 C2 C7 C8 -179.65(14)
Cr1 C2 C7 C8 125.16(13)
C3 C2 C7 Cr1 55.19(14)
C6 C7 C8 C18 64.56(19)
C2 C7 C8 C18 -112.74(16)
Cr1 C7 C8 C18 -25.1(2)
C6 C7 C8 C9 -119.63(16)
C2 C7 C8 C9 63.07(19)
Cr1 C7 C8 C9 150.73(11)
C18 C8 C9 C14 -168.34(14)
C7 C8 C9 C14 15.9(2)
C18 C8 C9 C10 9.0(2)
C7 C8 C9 C10 -166.75(13)
C8 C9 C10 C16 -6.9(2)
C14 C9 C10 C16 170.59(13)
C8 C9 C10 C11 175.20(13)
C14 C9 C10 C11 -7.3(2)
C16 C10 C11 C12 -174.50(16)
C9 C10 C11 C12 3.4(2)
C10 C11 C12 C13 2.4(3)
C11 C12 C13 C14 -4.3(3)
C12 C13 C14 C9 0.1(2)
C12 C13 C14 C15 176.11(16)
C8 C9 C14 C13 -177.23(14)
C10 C9 C14 C13 5.5(2)
C8 C9 C14 C15 7.1(2)
C10 C9 C14 C15 -170.21(14)
C11 C10 C16 C17 178.57(15)
C9 C10 C16 C17 0.7(2)
C10 C16 C17 C18 3.8(2)
C9 C8 C18 C17 -4.9(2)
C7 C8 C18 C17 171.00(14)
C16 C17 C18 C8 -1.7(2)
